data_4513525
loop_
_publ_author_name
'Xu, Zhong-Xuan'
'Xiao, Yu'
'Kang, Yao'
'Zhang, Lei'
'Zhang, Jian'

_publ_section_title
;
 Homochiral Cluster-Organic Frameworks Constructed from Enantiopure
 Lactate Derivatives
;
_journal_issue 9
_journal_name_full 'Crystal Growth &amp; Design'
_journal_page_first 4676
_journal_paper_doi 10.1021/acs.cgd.5b00958
_journal_volume 15
_journal_year 2015
_chemical_absolute_configuration rm
_chemical_formula_sum 'C22 H29 O23.5 Zn4'
_chemical_formula_weight 930.93
_chemical_name_systematic
; 
 ? 
;
_space_group_IT_number 4
_symmetry_cell_setting monoclinic
_symmetry_space_group_name_Hall 'P 2yb'
_symmetry_space_group_name_H-M 'P 1 21 1'
_atom_sites_solution_hydrogens geom
_atom_sites_solution_primary direct
_atom_sites_solution_secondary difmap
_audit_creation_method SHELXL-97
_cell_angle_alpha 90.00
_cell_angle_beta 99.632(3)
_cell_angle_gamma 90.00
_cell_formula_units_Z 2
_cell_length_a 7.5428(2)
_cell_length_b 18.9688(5)
_cell_length_c 11.5038(4)
_cell_measurement_reflns_used 2941
_cell_measurement_temperature 293(2)
_cell_measurement_theta_max 28.2170
_cell_measurement_theta_min 2.7320
_cell_volume 1622.74(8)
_computing_cell_refinement 'Bruker FRAMBO'
_computing_data_collection 'Bruker FRAMBO'
_computing_data_reduction 'Bruker SAINT'
_computing_molecular_graphics 'Bruker SHELXTL'
_computing_publication_material 'Bruker SHELXTL'
_computing_structure_refinement 'SHELXL-97 (Sheldrick, 1997)'
_computing_structure_solution 'SHELXS-97 (Sheldrick, 1990)'
_diffrn_ambient_temperature 293(2)
_diffrn_detector_area_resol_mean 16.2083
_diffrn_measured_fraction_theta_full 0.999
_diffrn_measured_fraction_theta_max 0.999
_diffrn_measurement_device_type 'multiwire proportional'
_diffrn_measurement_method 'phi and omega scans'
_diffrn_radiation_monochromator graphite
_diffrn_radiation_source 'fine-focus sealed tube'
_diffrn_radiation_type MoK\a
_diffrn_radiation_wavelength 0.71073
_diffrn_reflns_av_R_equivalents 0.0217
_diffrn_reflns_av_sigmaI/netI 0.0488
_diffrn_reflns_limit_h_max 8
_diffrn_reflns_limit_h_min -8
_diffrn_reflns_limit_k_max 22
_diffrn_reflns_limit_k_min -21
_diffrn_reflns_limit_l_max 8
_diffrn_reflns_limit_l_min -13
_diffrn_reflns_number 6351
_diffrn_reflns_theta_full 25.00
_diffrn_reflns_theta_max 25.00
_diffrn_reflns_theta_min 2.74
_exptl_absorpt_coefficient_mu 3.016
_exptl_absorpt_correction_T_max 1.00000
_exptl_absorpt_correction_T_min 0.71808
_exptl_absorpt_correction_type multi-scan
_exptl_absorpt_process_details
'CrysAlisPro, Agilent Technologies,Version 1.171.36.28 (release 01-02-2013 CrysAlis171 .NET)(compiled Feb  1 2013,16:14:44)Empirical absorption correction using spherical harmonics,implemented in SCALE3 ABSPACK scaling algorithm.'
_exptl_crystal_colour colorless
_exptl_crystal_density_diffrn 1.905
_exptl_crystal_density_method 'not measured'
_exptl_crystal_description block
_exptl_crystal_F_000 938
_exptl_crystal_size_max 0.08
_exptl_crystal_size_mid 0.06
_exptl_crystal_size_min 0.05
_refine_diff_density_max 0.864
_refine_diff_density_min -0.580
_refine_diff_density_rms 0.123
_refine_ls_abs_structure_details 'Flack H D (1983), Acta Cryst. A39, 876-881'
_refine_ls_abs_structure_Flack -0.020(18)
_refine_ls_extinction_method none
_refine_ls_goodness_of_fit_ref 0.989
_refine_ls_hydrogen_treatment constr
_refine_ls_matrix_type full
_refine_ls_number_parameters 446
_refine_ls_number_reflns 4984
_refine_ls_number_restraints 1
_refine_ls_restrained_S_all 0.989
_refine_ls_R_factor_all 0.0416
_refine_ls_R_factor_gt 0.0381
_refine_ls_shift/su_max 0.003
_refine_ls_shift/su_mean 0.000
_refine_ls_structure_factor_coef Fsqd
_refine_ls_weighting_details 'calc w=1/[\s^2^(Fo^2^)+(0.0950P)^2^+0.0000P] where P=(Fo^2^+2Fc^2^)/3'
_refine_ls_weighting_scheme calc
_refine_ls_wR_factor_gt 0.1195
_refine_ls_wR_factor_ref 0.1234
_reflns_number_gt 4689
_reflns_number_total 4984
_reflns_threshold_expression >2sigma(I)
_cod_data_source_file cg5b00958_si_002.cif
_cod_data_source_block 1-L
_cod_depositor_comments
;
The following automatic conversions were performed:

'_symmetry_cell_setting' value 'Monoclinic' changed to 'monoclinic'
according to
/usr/data/users/saulius/crontab/automatic-downloads/rss-feeds/ACS/lib/dictionaries/cif_core.dic
dictionary named 'cif_core.dic' version 2.4.2 from 2011-04-26.

Automatic conversion script
Id: cif_fix_values 3271 2015-04-21 07:52:19Z andrius 

 Adding full bibliography for 4513524--4513531.cif.
;
_cod_original_sg_symbol_H-M P2(1)
_cod_original_formula_sum 'C22 H29 O23.50 Zn4'
_cod_database_code 4513525

loop_
_symmetry_equiv_pos_as_xyz
'x, y, z'
'-x, y+1/2, -z'

loop_
_atom_site_label
_atom_site_type_symbol
_atom_site_fract_x
_atom_site_fract_y
_atom_site_fract_z
_atom_site_U_iso_or_equiv
_atom_site_adp_type
_atom_site_occupancy
_atom_site_symmetry_multiplicity
_atom_site_calc_flag
_atom_site_refinement_flags
Zn1 Zn 0.24804(10) 0.18144(4) 0.65646(7) 0.0164(2) Uani 1 1 d .
Zn2 Zn -0.01551(9) 0.05877(4) 0.57005(7) 0.0145(2) Uani 1 1 d .
Zn3 Zn 0.22126(10) 0.07425(4) 0.85873(7) 0.0155(2) Uani 1 1 d .
Zn4 Zn 0.48067(10) 0.19884(4) 0.94723(7) 0.0149(2) Uani 1 1 d .
O150 O 0.0655(7) 0.2220(3) 0.5180(5) 0.0270(13) Uani 1 1 d .
O5 O 0.0519(6) 0.1162(3) 0.7185(4) 0.0181(11) Uani 1 1 d .
O12 O 0.4078(6) 0.0312(3) 0.9947(4) 0.0224(12) Uani 1 1 d .
O6 O -0.0616(6) 0.4611(3) 0.3719(5) 0.0262(13) Uani 1 1 d .
O16 O 0.4145(6) 0.1402(3) 0.7976(4) 0.0150(10) Uani 1 1 d .
O9 O 1.2451(6) 0.0875(3) 1.5468(4) 0.0215(11) Uani 1 1 d .
C12 C 1.3153(8) 0.0690(4) 1.4587(6) 0.0168(15) Uani 1 1 d .
O13 O 0.5818(7) -0.2050(3) 1.1187(5) 0.0293(14) Uani 1 1 d .
O7 O -0.2821(7) 0.4819(3) 0.2221(5) 0.0282(13) Uani 1 1 d .
O10 O 1.0333(6) 0.0209(3) 1.3825(4) 0.0203(11) Uani 1 1 d .
O3 O -0.5633(6) 0.2449(3) 0.1297(4) 0.0172(11) Uani 1 1 d .
C1 C -0.8359(8) 0.1783(4) 0.0685(6) 0.0221(16) Uani 1 1 d .
C22 C 0.7134(8) -0.1870(4) 1.1954(6) 0.0152(15) Uani 1 1 d .
O11 O 0.6049(6) 0.1192(3) 1.0446(5) 0.0263(13) Uani 1 1 d .
O2W O 0.0036(6) 0.0372(3) 0.9403(5) 0.0329(15) Uani 1 1 d .
O2 O -0.7733(6) 0.1704(3) -0.0241(4) 0.0194(11) Uani 1 1 d .
O4 O -0.1467(6) 0.1396(3) 0.4774(5) 0.0235(12) Uani 1 1 d .
O14 O 0.8119(7) -0.2256(3) 1.2625(5) 0.0295(13) Uani 1 1 d .
C7 C -0.1501(9) 0.3207(4) 0.3808(6) 0.0168(15) Uani 1 1 d .
H7A H -0.0550 0.3373 0.4360 0.020 Uiso 1 1 calc R
O4W O 0.7470(7) 0.2418(3) 0.9703(5) 0.0285(13) Uani 1 1 d .
C8 C -0.2440(9) 0.3670(4) 0.3004(6) 0.0158(15) Uani 1 1 d .
C18 C 0.6450(9) -0.0638(4) 1.1236(6) 0.0193(16) Uani 1 1 d .
H18A H 0.5578 -0.0832 1.0656 0.023 Uiso 1 1 calc R
C21 C 0.5524(8) 0.0583(4) 1.0498(6) 0.0170(15) Uani 1 1 d .
C17 C 0.6695(8) 0.0092(4) 1.1312(6) 0.0162(15) Uani 1 1 d .
O3W O 0.4691(7) 0.2179(3) 0.5734(5) 0.0312(14) Uani 1 1 d .
C20 C 0.8847(8) -0.0819(4) 1.2867(6) 0.0165(15) Uani 1 1 d .
H20A H 0.9577 -0.1120 1.3376 0.020 Uiso 1 1 calc R
C15 C 0.9083(8) -0.0098(4) 1.2939(6) 0.0148(15) Uani 1 1 d .
C19 C 0.7529(9) -0.1073(4) 1.2040(7) 0.0185(17) Uani 1 1 d .
C10 C -0.0813(8) 0.2002(4) 0.4685(6) 0.0159(14) Uani 1 1 d .
C6 C -0.1953(9) 0.2498(4) 0.3806(6) 0.0147(15) Uani 1 1 d .
O1W O -0.2763(6) 0.0127(3) 0.5448(5) 0.0278(13) Uani 1 1 d .
O1 O -0.9795(6) 0.1544(3) 0.0892(5) 0.0340(14) Uani 1 1 d .
O8 O 1.4550(7) 0.0951(3) 1.4363(5) 0.0357(15) Uani 1 1 d .
C9 C -0.3853(9) 0.3402(4) 0.2167(6) 0.0184(16) Uani 1 1 d .
H9A H -0.4490 0.3701 0.1605 0.022 Uiso 1 1 calc R
C4 C -0.4294(8) 0.2697(4) 0.2181(6) 0.0170(15) Uani 1 1 d .
C11 C -0.1896(9) 0.4421(4) 0.2983(6) 0.0173(16) Uani 1 1 d .
C16 C 0.8048(9) 0.0358(4) 1.2173(6) 0.0163(15) Uani 1 1 d .
H16A H 0.8253 0.0841 1.2232 0.020 Uiso 1 1 calc R
O8W O -0.3316(7) 0.0191(4) 0.7868(6) 0.0481(18) Uani 1 1 d .
O5W O 0.8050(8) 0.2390(4) 0.7285(6) 0.0530(19) Uani 1 1 d .
C13 C 1.2219(8) 0.0091(4) 1.3838(7) 0.0208(16) Uani 1 1 d .
H13A H 1.2558 -0.0356 1.4241 0.025 Uiso 1 1 calc R
O6W O 0.8248(10) 0.3897(4) 0.9918(7) 0.066(2) Uani 1 1 d .
C2 C -0.7251(9) 0.2230(5) 0.1690(7) 0.033(2) Uani 1 1 d .
H2A H -0.6945 0.1938 0.2398 0.039 Uiso 1 1 calc R
C5 C -0.3382(8) 0.2234(4) 0.2991(6) 0.0176(15) Uani 1 1 d .
H5A H -0.3707 0.1761 0.2995 0.021 Uiso 1 1 calc R
O7W O -0.3575(19) -0.1335(6) 0.5046(12) 0.047(4) Uani 0.50 1 d P
C14 C 1.2708(12) 0.0058(6) 1.2630(8) 0.057(3) Uani 1 1 d .
H14A H 1.2088 -0.0328 1.2202 0.086 Uiso 1 1 calc R
H14B H 1.3982 -0.0008 1.2694 0.086 Uiso 1 1 calc R
H14C H 1.2366 0.0491 1.2220 0.086 Uiso 1 1 calc R
C3 C -0.8248(18) 0.2892(8) 0.1990(14) 0.096(5) Uiso 1 1 d .
H3A H -0.7504 0.3148 0.2607 0.144 Uiso 1 1 calc R
H3B H -0.9346 0.2758 0.2249 0.144 Uiso 1 1 calc R
H3C H -0.8519 0.3185 0.1303 0.144 Uiso 1 1 calc R

loop_
_atom_site_aniso_label
_atom_site_aniso_U_11
_atom_site_aniso_U_22
_atom_site_aniso_U_33
_atom_site_aniso_U_23
_atom_site_aniso_U_13
_atom_site_aniso_U_12
Zn1 0.0191(4) 0.0118(5) 0.0154(4) 0.0009(3) -0.0052(3) -0.0015(3)
Zn2 0.0145(4) 0.0110(4) 0.0158(4) 0.0015(3) -0.0042(3) -0.0007(3)
Zn3 0.0172(4) 0.0119(4) 0.0149(4) 0.0005(3) -0.0042(3) -0.0012(3)
Zn4 0.0163(4) 0.0101(4) 0.0160(4) 0.0016(3) -0.0041(3) -0.0015(3)
O150 0.028(3) 0.018(3) 0.028(3) 0.010(3) -0.015(2) -0.003(2)
O5 0.020(2) 0.018(3) 0.014(3) 0.002(2) -0.004(2) 0.005(2)
O12 0.022(2) 0.020(3) 0.019(3) 0.000(2) -0.013(2) 0.000(2)
O6 0.024(3) 0.015(3) 0.032(3) 0.002(2) -0.018(2) -0.001(2)
O16 0.015(2) 0.016(3) 0.012(3) -0.006(2) -0.0038(18) -0.0004(19)
O9 0.023(3) 0.020(3) 0.019(3) -0.009(2) -0.003(2) -0.005(2)
C12 0.011(3) 0.021(4) 0.016(4) -0.003(3) -0.003(3) 0.001(3)
O13 0.037(3) 0.007(3) 0.039(4) -0.004(3) -0.007(3) -0.001(2)
O7 0.029(3) 0.016(3) 0.034(3) 0.015(3) -0.009(3) -0.005(2)
O10 0.012(2) 0.029(3) 0.017(3) -0.007(2) -0.006(2) 0.000(2)
O3 0.015(2) 0.019(3) 0.016(3) -0.001(2) -0.002(2) -0.0075(19)
C1 0.012(3) 0.032(4) 0.020(4) -0.008(4) -0.003(3) 0.001(3)
C22 0.017(3) 0.004(3) 0.022(4) 0.002(3) -0.004(3) 0.000(3)
O11 0.029(3) 0.009(3) 0.033(3) 0.006(2) -0.014(2) -0.003(2)
O2W 0.022(3) 0.043(4) 0.032(3) 0.002(3) 0.003(2) -0.010(2)
O2 0.021(2) 0.021(3) 0.016(3) -0.002(2) 0.000(2) -0.001(2)
O4 0.022(3) 0.017(3) 0.027(3) 0.005(2) -0.009(2) -0.003(2)
O14 0.035(3) 0.018(3) 0.028(3) 0.003(3) -0.015(3) -0.007(2)
C7 0.020(3) 0.013(4) 0.014(4) -0.004(3) -0.006(3) 0.001(3)
O4W 0.019(2) 0.028(3) 0.036(3) 0.002(3) -0.004(2) -0.004(2)
C8 0.018(3) 0.015(4) 0.014(4) -0.007(3) 0.000(3) -0.004(3)
C18 0.022(3) 0.017(4) 0.016(4) -0.002(3) -0.005(3) -0.001(3)
C21 0.021(3) 0.018(4) 0.011(3) -0.001(3) 0.002(3) 0.005(3)
C17 0.016(3) 0.020(4) 0.012(4) -0.002(3) 0.001(3) 0.001(3)
O3W 0.027(3) 0.031(4) 0.034(3) 0.008(3) 0.001(2) -0.010(2)
C20 0.017(3) 0.018(4) 0.012(4) -0.003(3) -0.002(3) -0.001(3)
C15 0.013(3) 0.017(4) 0.011(4) -0.007(3) -0.005(3) -0.004(3)
C19 0.025(4) 0.014(4) 0.016(4) 0.006(3) 0.002(3) 0.002(3)
C10 0.017(3) 0.013(4) 0.014(3) 0.001(3) -0.008(3) 0.000(3)
C6 0.019(3) 0.008(3) 0.016(4) 0.000(3) -0.001(3) 0.004(3)
O1W 0.015(2) 0.026(3) 0.042(4) -0.002(3) 0.003(2) -0.007(2)
O1 0.019(3) 0.050(4) 0.033(3) -0.011(3) 0.002(2) -0.018(2)
O8 0.022(3) 0.050(4) 0.036(4) -0.009(3) 0.008(3) -0.010(3)
C9 0.025(4) 0.013(4) 0.014(4) 0.004(3) -0.006(3) 0.007(3)
C4 0.011(3) 0.017(4) 0.020(4) 0.001(3) -0.004(3) -0.002(3)
C11 0.014(3) 0.021(4) 0.016(4) 0.001(3) -0.002(3) 0.001(3)
C16 0.022(3) 0.011(3) 0.014(4) 0.002(3) -0.002(3) -0.004(3)
O8W 0.029(3) 0.071(5) 0.044(4) -0.017(4) 0.003(3) -0.005(3)
O5W 0.038(3) 0.075(5) 0.045(4) -0.017(4) 0.003(3) -0.003(3)
C13 0.012(3) 0.019(4) 0.030(4) -0.007(3) 0.000(3) 0.006(3)
O6W 0.081(5) 0.053(5) 0.060(5) -0.010(4) 0.005(4) -0.022(4)
C2 0.021(4) 0.058(6) 0.019(4) -0.009(4) 0.006(3) -0.009(4)
C5 0.019(3) 0.020(4) 0.013(4) 0.001(3) -0.002(3) 0.005(3)
O7W 0.080(9) 0.007(5) 0.053(9) -0.004(6) 0.010(7) -0.024(6)
C14 0.048(5) 0.084(8) 0.041(6) -0.045(6) 0.013(5) -0.033(5)

loop_
_atom_type_symbol
_atom_type_description
_atom_type_scat_dispersion_real
_atom_type_scat_dispersion_imag
_atom_type_scat_source
C C 0.0033 0.0016 'International Tables Vol C Tables 4.2.6.8 and 6.1.1.4'
H H 0.0000 0.0000 'International Tables Vol C Tables 4.2.6.8 and 6.1.1.4'
O O 0.0106 0.0060 'International Tables Vol C Tables 4.2.6.8 and 6.1.1.4'
Zn Zn 0.2839 1.4301 'International Tables Vol C Tables 4.2.6.8 and 6.1.1.4'

loop_
_geom_angle_atom_site_label_1
_geom_angle_atom_site_label_2
_geom_angle_atom_site_label_3
_geom_angle
_geom_angle_site_symmetry_1
_geom_angle_site_symmetry_3
O16 Zn1 O150 176.5(2) . .
O16 Zn1 O14 96.9(2) . 2_657
O150 Zn1 O14 82.1(2) . 2_657
O16 Zn1 O5 83.12(18) . .
O150 Zn1 O5 93.64(19) . .
O14 Zn1 O5 97.3(2) 2_657 .
O16 Zn1 O3W 93.3(2) . .
O150 Zn1 O3W 90.2(2) . .
O14 Zn1 O3W 99.7(2) 2_657 .
O5 Zn1 O3W 163.0(2) . .
O16 Zn1 O9 95.30(19) . 1_454
O150 Zn1 O9 85.3(2) . 1_454
O14 Zn1 O9 165.96(19) 2_657 1_454
O5 Zn1 O9 77.29(19) . 1_454
O3W Zn1 O9 86.5(2) . 1_454
O16 Zn1 Zn2 104.05(14) . .
O150 Zn1 Zn2 74.07(14) . .
O14 Zn1 Zn2 127.00(16) 2_657 .
O5 Zn1 Zn2 40.04(13) . .
O3W Zn1 Zn2 126.48(16) . .
O9 Zn1 Zn2 42.33(13) 1_454 .
O16 Zn1 Zn3 42.54(13) . .
O150 Zn1 Zn3 134.23(15) . .
O14 Zn1 Zn3 99.91(17) 2_657 .
O5 Zn1 Zn3 40.59(12) . .
O3W Zn1 Zn3 133.34(15) . .
O9 Zn1 Zn3 84.46(14) 1_454 .
Zn2 Zn1 Zn3 68.51(2) . .
O5 Zn2 O6 101.4(2) . 2_546
O5 Zn2 O4 93.9(2) . .
O6 Zn2 O4 162.7(2) 2_546 .
O5 Zn2 O9 81.89(19) . 1_454
O6 Zn2 O9 93.2(2) 2_546 1_454
O4 Zn2 O9 97.0(2) . 1_454
O5 Zn2 O1W 115.7(2) . .
O6 Zn2 O1W 82.9(2) 2_546 .
O4 Zn2 O1W 83.1(2) . .
O9 Zn2 O1W 162.4(2) 1_454 .
O5 Zn2 O10 151.89(19) . 1_454
O6 Zn2 O10 86.7(2) 2_546 1_454
O4 Zn2 O10 83.5(2) . 1_454
O9 Zn2 O10 70.72(17) 1_454 1_454
O1W Zn2 O10 91.85(19) . 1_454
O5 Zn2 Zn1 43.03(14) . .
O6 Zn2 Zn1 116.52(14) 2_546 .
O4 Zn2 Zn1 80.33(14) . .
O9 Zn2 Zn1 44.39(14) 1_454 .
O1W Zn2 Zn1 151.28(16) . .
O10 Zn2 Zn1 109.30(12) 1_454 .
O5 Zn3 O7 97.5(2) . 2_546
O5 Zn3 O12 176.1(2) . .
O7 Zn3 O12 80.4(2) 2_546 .
O5 Zn3 O16 83.23(19) . .
O7 Zn3 O16 97.7(2) 2_546 .
O12 Zn3 O16 93.70(19) . .
O5 Zn3 O2W 92.9(2) . .
O7 Zn3 O2W 99.3(2) 2_546 .
O12 Zn3 O2W 90.8(2) . .
O16 Zn3 O2W 162.9(2) . .
O5 Zn3 O2 95.90(19) . 1_656
O7 Zn3 O2 164.94(19) 2_546 1_656
O12 Zn3 O2 85.8(2) . 1_656
O16 Zn3 O2 77.18(18) . 1_656
O2W Zn3 O2 86.7(2) . 1_656
O5 Zn3 Zn1 42.93(14) . .
O7 Zn3 Zn1 99.77(17) 2_546 .
O12 Zn3 Zn1 133.92(15) . .
O16 Zn3 Zn1 40.30(12) . .
O2W Zn3 Zn1 133.66(16) . .
O2 Zn3 Zn1 85.52(13) 1_656 .
O5 Zn3 Zn4 103.70(14) . .
O7 Zn3 Zn4 127.73(15) 2_546 .
O12 Zn3 Zn4 75.23(15) . .
O16 Zn3 Zn4 40.33(13) . .
O2W Zn3 Zn4 126.11(17) . .
O2 Zn3 Zn4 41.37(12) 1_656 .
Zn1 Zn3 Zn4 68.63(2) . .
O13 Zn4 O11 162.1(2) 2_657 .
O13 Zn4 O16 99.7(2) 2_657 .
O11 Zn4 O16 94.9(2) . .
O13 Zn4 O2 97.6(2) 2_657 1_656
O11 Zn4 O2 94.2(2) . 1_656
O16 Zn4 O2 83.69(19) . 1_656
O13 Zn4 O4W 81.8(2) 2_657 .
O11 Zn4 O4W 82.9(2) . .
O16 Zn4 O4W 113.8(2) . .
O2 Zn4 O4W 162.4(2) 1_656 .
O13 Zn4 O3 86.5(2) 2_657 1_656
O11 Zn4 O3 84.5(2) . 1_656
O16 Zn4 O3 154.97(18) . 1_656
O2 Zn4 O3 71.42(17) 1_656 1_656
O4W Zn4 O3 91.01(19) . 1_656
O13 Zn4 Zn3 118.08(16) 2_657 .
O11 Zn4 Zn3 79.75(14) . .
O16 Zn4 Zn3 42.43(13) . .
O2 Zn4 Zn3 46.34(15) 1_656 .
O4W Zn4 Zn3 148.20(16) . .
O3 Zn4 Zn3 113.46(12) 1_656 .
C10 O150 Zn1 131.5(5) . .
Zn2 O5 Zn3 119.6(2) . .
Zn2 O5 Zn1 96.9(2) . .
Zn3 O5 Zn1 96.48(18) . .
C21 O12 Zn3 129.0(5) . .
C11 O6 Zn2 130.3(5) . 2_556
Zn1 O16 Zn4 119.6(2) . .
Zn1 O16 Zn3 97.16(17) . .
Zn4 O16 Zn3 97.2(2) . .
C12 O9 Zn2 123.7(4) . 1_656
C12 O9 Zn1 136.3(5) . 1_656
Zn2 O9 Zn1 93.3(2) 1_656 1_656
O8 C12 O9 122.8(7) . .
O8 C12 C13 120.9(7) . .
O9 C12 C13 116.3(6) . .
C22 O13 Zn4 128.3(5) . 2_647
C11 O7 Zn3 132.4(5) . 2_556
C15 O10 C13 119.3(5) . .
C15 O10 Zn2 127.3(4) . 1_656
C13 O10 Zn2 110.1(4) . 1_656
C4 O3 C2 114.9(6) . .
C4 O3 Zn4 125.9(4) . 1_454
C2 O3 Zn4 115.4(4) . 1_454
O1 C1 O2 126.4(7) . .
O1 C1 C2 115.8(6) . .
O2 C1 C2 117.8(6) . .
O14 C22 O13 127.2(7) . .
O14 C22 C19 117.2(6) . .
O13 C22 C19 115.6(6) . .
C21 O11 Zn4 127.6(5) . .
C1 O2 Zn4 126.8(5) . 1_454
C1 O2 Zn3 129.4(5) . 1_454
Zn4 O2 Zn3 92.29(19) 1_454 1_454
C10 O4 Zn2 124.7(4) . .
C22 O14 Zn1 129.6(5) . 2_647
C8 C7 C6 121.1(7) . .
C7 C8 C9 118.3(7) . .
C7 C8 C11 120.6(6) . .
C9 C8 C11 121.0(7) . .
C19 C18 C17 119.2(7) . .
O11 C21 O12 127.7(7) . .
O11 C21 C17 117.0(6) . .
O12 C21 C17 115.3(7) . .
C16 C17 C18 118.4(7) . .
C16 C17 C21 120.4(7) . .
C18 C17 C21 121.2(7) . .
C19 C20 C15 118.1(7) . .
C16 C15 C20 121.9(6) . .
C16 C15 O10 116.6(6) . .
C20 C15 O10 121.4(6) . .
C20 C19 C18 122.5(7) . .
C20 C19 C22 120.6(7) . .
C18 C19 C22 116.9(6) . .
O150 C10 O4 127.1(6) . .
O150 C10 C6 117.5(6) . .
O4 C10 C6 115.4(6) . .
C7 C6 C5 120.7(7) . .
C7 C6 C10 118.8(6) . .
C5 C6 C10 120.4(6) . .
C4 C9 C8 119.9(7) . .
C5 C4 C9 122.2(7) . .
C5 C4 O3 119.9(7) . .
C9 C4 O3 117.8(6) . .
O6 C11 O7 125.4(7) . .
O6 C11 C8 117.3(6) . .
O7 C11 C8 117.3(6) . .
C15 C16 C17 119.8(7) . .
O10 C13 C14 113.2(6) . .
O10 C13 C12 104.6(5) . .
C14 C13 C12 113.1(7) . .
O3 C2 C3 108.0(8) . .
O3 C2 C1 107.7(6) . .
C3 C2 C1 113.0(8) . .
C4 C5 C6 117.8(7) . .

loop_
_geom_bond_atom_site_label_1
_geom_bond_atom_site_label_2
_geom_bond_distance
_geom_bond_site_symmetry_2
Zn1 O16 2.035(5) .
Zn1 O150 2.072(5) .
Zn1 O14 2.079(6) 2_657
Zn1 O5 2.140(5) .
Zn1 O3W 2.169(5) .
Zn1 O9 2.182(5) 1_454
Zn1 Zn2 3.1134(10) .
Zn1 Zn3 3.1220(10) .
Zn2 O5 2.018(5) .
Zn2 O6 2.021(5) 2_546
Zn2 O4 2.028(5) .
Zn2 O9 2.100(5) 1_454
Zn2 O1W 2.127(5) .
Zn2 O10 2.360(5) 1_454
Zn3 O5 2.044(5) .
Zn3 O7 2.070(5) 2_546
Zn3 O12 2.087(5) .
Zn3 O16 2.127(5) .
Zn3 O2W 2.142(5) .
Zn3 O2 2.265(5) 1_656
Zn3 Zn4 3.1278(10) .
Zn4 O13 2.002(5) 2_657
Zn4 O11 2.016(5) .
Zn4 O16 2.041(5) .
Zn4 O2 2.069(5) 1_656
Zn4 O4W 2.142(5) .
Zn4 O3 2.348(5) 1_656
O150 C10 1.229(8) .
O12 C21 1.274(8) .
O6 C11 1.227(8) .
O6 Zn2 2.021(5) 2_556
O9 C12 1.269(9) .
O9 Zn2 2.100(5) 1_656
O9 Zn1 2.182(5) 1_656
C12 O8 1.230(9) .
C12 C13 1.524(10) .
O13 C22 1.260(8) .
O13 Zn4 2.002(5) 2_647
O7 C11 1.273(9) .
O7 Zn3 2.070(5) 2_556
O10 C15 1.395(8) .
O10 C13 1.438(7) .
O10 Zn2 2.360(5) 1_656
O3 C4 1.390(8) .
O3 C2 1.432(9) .
O3 Zn4 2.348(5) 1_454
C1 O1 1.233(9) .
C1 O2 1.244(9) .
C1 C2 1.559(10) .
C22 O14 1.222(9) .
C22 C19 1.540(10) .
O11 C21 1.227(9) .
O2 Zn4 2.069(5) 1_454
O2 Zn3 2.265(5) 1_454
O4 C10 1.262(9) .
O14 Zn1 2.079(6) 2_647
C7 C8 1.382(10) .
C7 C6 1.387(10) .
C8 C9 1.406(10) .
C8 C11 1.484(11) .
C18 C19 1.395(10) .
C18 C17 1.399(10) .
C21 C17 1.498(10) .
C17 C16 1.392(9) .
C20 C19 1.345(10) .
C20 C15 1.380(10) .
C15 C16 1.379(9) .
C10 C6 1.535(9) .
C6 C5 1.398(10) .
C9 C4 1.379(11) .
C4 C5 1.377(10) .
C13 C14 1.497(12) .
C2 C3 1.533(15) .
